data_1010693
loop_
_publ_author_name
'Beevers, C. A.'
'Brohult, S.'

_publ_section_title
;
 The formula of "\b Alumina", Na~2~O, (Al~2~O~3~)~11~
;
_journal_coden_ASTM ZEKGAX
_journal_issue 1-6
_journal_name_full
;
Zeitschrift fuer Kristallographie, Kristallgeometrie, Kristallphysik,
Kristallchemie (-144,1977)
;
_journal_page_first 472
_journal_page_last 474
_journal_paper_doi 10.1524/zkri.1936.95.1.472
_journal_volume 95
_journal_year 1936
_chemical_formula_structural 'Na Al11 O17'
_chemical_formula_sum 'Al11 Na O17'
_chemical_name_systematic 'Sodium undecaaluminium oxide'
_cell_angle_alpha 90
_cell_angle_beta 90
_cell_angle_gamma 120
_cell_formula_units_Z 2
_cell_length_a 5.584(5)
_cell_length_b 5.584
_cell_length_c 22.45(2)
_cell_volume 606.2
_exptl_crystal_density_meas 3.24
_cod_database_code 1010693

loop_
_atom_site_label
_atom_site_fract_x
_atom_site_fract_y
_atom_site_fract_z
? ? ? ?
